data_7046185
loop_
_publ_author_name
'Plajer, Alex J.'
'Colebatch, Annie L.'
'Enders, Markus'
'Garc\'ia-Romero, \'Alvaro'
'Bond, Andrew D.'
'Garc\'ia-Rodr\'iguez, Ra\'ul'
'Wright, Dominic S.'

_publ_section_title
;
 The coordination chemistry of the neutral tris-2-pyridyl silicon ligand
 [PhSi(6-Me-2-py)<sub>3</sub>].
;
_journal_issue 20
_journal_name_full 'Dalton transactions (Cambridge, England : 2003)'
_journal_page_first 7036
_journal_page_last 7043
_journal_paper_doi 10.1039/c8dt01332b
_journal_volume 47
_journal_year 2018
_chemical_formula_moiety 'C24 H23 Cl2 Fe N3 Si'
_chemical_formula_sum 'C24 H23 Cl2 Fe N3 Si'
_chemical_formula_weight 508.29
_space_group_crystal_system monoclinic
_space_group_IT_number 15
_space_group_name_Hall '-C 2yc'
_space_group_name_H-M_alt 'C 1 2/c 1'
_symmetry_space_group_name_Hall '-C 2yc'
_symmetry_space_group_name_H-M 'C 1 2/c 1'
_atom_sites_solution_hydrogens geom
_audit_creation_method SHELXL-2018/1
_audit_update_record
;
2018-03-29 deposited with the CCDC.
2018-05-01 downloaded from the CCDC.
;
_cell_angle_alpha 90
_cell_angle_beta 93.9540(10)
_cell_angle_gamma 90
_cell_formula_units_Z 8
_cell_length_a 20.9935(5)
_cell_length_b 10.2893(2)
_cell_length_c 22.4986(5)
_cell_measurement_reflns_used 7307
_cell_measurement_temperature 180(2)
_cell_measurement_theta_max 66.56
_cell_measurement_theta_min 3.94
_cell_volume 4848.32(18)
_computing_cell_refinement 'SAINT (Bruker, 2014)'
_computing_data_collection 'APEX2 (Bruker, 2014)'
_computing_data_reduction SAINT
_computing_molecular_graphics 'Mercury (Macrae et al., 2008)'
_computing_publication_material SHELXL
_computing_structure_refinement 'SHELXL (Sheldrick, 2015)'
_computing_structure_solution 'SHELXT (Sheldrick, 2015)'
_diffrn_ambient_temperature 180(2)
_diffrn_measured_fraction_theta_full 0.993
_diffrn_measured_fraction_theta_max 0.993
_diffrn_measurement_device_type 'Bruker D8-QUEST PHOTON-100'
_diffrn_measurement_method '\w and \f-scans'
_diffrn_radiation_type CuK\a
_diffrn_radiation_wavelength 1.54178
_diffrn_reflns_av_R_equivalents 0.0397
_diffrn_reflns_av_unetI/netI 0.0397
_diffrn_reflns_Laue_measured_fraction_full 0.993
_diffrn_reflns_Laue_measured_fraction_max 0.993
_diffrn_reflns_limit_h_max 24
_diffrn_reflns_limit_h_min -23
_diffrn_reflns_limit_k_max 12
_diffrn_reflns_limit_k_min -7
_diffrn_reflns_limit_l_max 26
_diffrn_reflns_limit_l_min -24
_diffrn_reflns_number 13623
_diffrn_reflns_point_group_measured_fraction_full 0.993
_diffrn_reflns_point_group_measured_fraction_max 0.993
_diffrn_reflns_theta_full 66.626
_diffrn_reflns_theta_max 66.626
_diffrn_reflns_theta_min 3.939
_diffrn_source 'Incoatec I\mS Cu microsource'
_exptl_absorpt_coefficient_mu 7.614
_exptl_absorpt_correction_T_max 0.7528
_exptl_absorpt_correction_T_min 0.4515
_exptl_absorpt_correction_type multi-scan
_exptl_absorpt_process_details 'SADABS (Bruker, 2014)'
_exptl_crystal_colour yellow
_exptl_crystal_density_diffrn 1.393
_exptl_crystal_description block
_exptl_crystal_F_000 2096
_exptl_crystal_size_max 0.270
_exptl_crystal_size_mid 0.150
_exptl_crystal_size_min 0.100
_refine_diff_density_max 0.331
_refine_diff_density_min -0.362
_refine_diff_density_rms 0.057
_refine_ls_extinction_method none
_refine_ls_goodness_of_fit_ref 1.027
_refine_ls_hydrogen_treatment constr
_refine_ls_matrix_type full
_refine_ls_number_parameters 283
_refine_ls_number_reflns 4242
_refine_ls_number_restraints 0
_refine_ls_restrained_S_all 1.027
_refine_ls_R_factor_all 0.0469
_refine_ls_R_factor_gt 0.0340
_refine_ls_shift/su_max 0.001
_refine_ls_shift/su_mean 0.000
_refine_ls_structure_factor_coef Fsqd
_refine_ls_weighting_details 'w=1/[\s^2^(Fo^2^)+(0.0396P)^2^+3.7772P] where P=(Fo^2^+2Fc^2^)/3'
_refine_ls_weighting_scheme calc
_refine_ls_wR_factor_gt 0.0784
_refine_ls_wR_factor_ref 0.0838
_reflns_Friedel_coverage 0.000
_reflns_number_gt 3489
_reflns_number_total 4242
_reflns_threshold_expression 'I > 2\s(I)'
_cod_data_source_file c8dt01332b2.cif
_cod_data_source_block 4
_cod_depositor_comments 'Adding full bibliography for 7046180--7046185.cif.'
_cod_database_code 7046185
_cambridge_user_name 'Alex Plajer'
_cambridge_user_crsid ajp233
_cambridge_supervisor_name 'Dominic Wright'
_cambridge_supervisor_crsid dsw1000
_cambridge_crystallographer_name 'Andrew Bond'
_cambridge_crystallographer_crsid adb29
_cambridge_sample_id AP_39
_cambridge_data_id DW_B1_0219
_shelx_space_group_comment
;
The symmetry employed for this shelxl refinement is uniquely defined
by the following loop, which should always be used as a source of
symmetry information in preference to the above space-group names.
They are only intended as comments.
;
_shelx_estimated_absorpt_t_min 0.233
_shelx_estimated_absorpt_t_max 0.516

loop_
_space_group_symop_operation_xyz
'x, y, z'
'-x, y, -z+1/2'
'x+1/2, y+1/2, z'
'-x+1/2, y+1/2, -z+1/2'
'-x, -y, -z'
'x, -y, z-1/2'
'-x+1/2, -y+1/2, -z'
'x+1/2, -y+1/2, z-1/2'

loop_
_atom_site_label
_atom_site_type_symbol
_atom_site_fract_x
_atom_site_fract_y
_atom_site_fract_z
_atom_site_U_iso_or_equiv
_atom_site_adp_type
_atom_site_occupancy
_atom_site_site_symmetry_order
_atom_site_calc_flag
_atom_site_refinement_flags_posn
_atom_site_refinement_flags_adp
Fe1 Fe 0.23371(2) 0.59056(4) 0.61380(2) 0.02132(11) Uani 1 1 d . .
Cl1 Cl 0.16365(3) 0.44825(6) 0.65240(3) 0.02952(15) Uani 1 1 d . .
Cl2 Cl 0.20883(4) 0.79377(6) 0.58364(3) 0.04395(19) Uani 1 1 d . .
Si1 Si 0.38708(3) 0.46240(7) 0.61530(3) 0.02289(16) Uani 1 1 d . .
N1 N 0.30132(9) 0.58691(19) 0.68813(9) 0.0238(4) Uani 1 1 d . .
N2 N 0.26923(9) 0.48054(19) 0.54439(9) 0.0214(4) Uani 1 1 d . .
N3 N 0.40083(11) 0.2087(2) 0.64774(10) 0.0345(5) Uani 1 1 d . .
C1 C 0.35204(11) 0.5040(2) 0.68777(11) 0.0241(5) Uani 1 1 d . .
C2 C 0.38286(12) 0.4629(3) 0.74107(12) 0.0321(6) Uani 1 1 d . .
H2A H 0.417817 0.404356 0.740571 0.039 Uiso 1 1 calc R U
C3 C 0.36301(14) 0.5065(3) 0.79468(13) 0.0400(7) Uani 1 1 d . .
H3A H 0.382956 0.476446 0.831310 0.048 Uiso 1 1 calc R U
C4 C 0.31380(14) 0.5942(3) 0.79392(13) 0.0405(7) Uani 1 1 d . .
H4A H 0.300641 0.628417 0.830316 0.049 Uiso 1 1 calc R U
C5 C 0.28322(12) 0.6330(3) 0.74046(11) 0.0301(6) Uani 1 1 d . .
C6 C 0.22889(14) 0.7275(3) 0.73996(13) 0.0421(7) Uani 1 1 d . .
H6A H 0.189847 0.685668 0.722959 0.063 Uiso 1 1 calc R U
H6B H 0.238586 0.803316 0.715788 0.063 Uiso 1 1 calc R U
H6C H 0.222691 0.755450 0.780806 0.063 Uiso 1 1 calc R U
C7 C 0.32939(11) 0.4281(2) 0.54950(11) 0.0227(5) Uani 1 1 d . .
C8 C 0.35114(12) 0.3522(2) 0.50456(11) 0.0279(6) Uani 1 1 d . .
H8A H 0.393125 0.317385 0.508600 0.034 Uiso 1 1 calc R U
C9 C 0.31249(13) 0.3264(2) 0.45374(11) 0.0292(6) Uani 1 1 d . .
H9A H 0.327231 0.273438 0.422938 0.035 Uiso 1 1 calc R U
C10 C 0.25219(13) 0.3791(2) 0.44880(11) 0.0279(6) Uani 1 1 d . .
H10A H 0.224636 0.362681 0.414337 0.034 Uiso 1 1 calc R U
C11 C 0.23160(11) 0.4566(2) 0.49447(11) 0.0239(5) Uani 1 1 d . .
C12 C 0.16625(12) 0.5160(3) 0.48940(12) 0.0344(6) Uani 1 1 d . .
H12A H 0.145697 0.502855 0.526742 0.052 Uiso 1 1 calc R U
H12B H 0.140580 0.474656 0.456624 0.052 Uiso 1 1 calc R U
H12C H 0.169757 0.609308 0.481516 0.052 Uiso 1 1 calc R U
C13 C 0.43571(12) 0.3118(3) 0.63062(11) 0.0287(6) Uani 1 1 d . .
C14 C 0.50124(13) 0.3044(3) 0.62760(14) 0.0392(7) Uani 1 1 d . .
H14A H 0.524329 0.376695 0.613954 0.047 Uiso 1 1 calc R U
C15 C 0.53290(15) 0.1908(3) 0.64463(15) 0.0505(9) Uani 1 1 d . .
H15A H 0.577916 0.184096 0.643335 0.061 Uiso 1 1 calc R U
C16 C 0.49779(17) 0.0888(3) 0.66331(14) 0.0508(9) Uani 1 1 d . .
H16A H 0.518639 0.010726 0.676106 0.061 Uiso 1 1 calc R U
C17 C 0.43141(16) 0.0984(3) 0.66376(13) 0.0422(7) Uani 1 1 d . .
C18 C 0.39066(19) -0.0136(3) 0.68183(16) 0.0611(10) Uani 1 1 d . .
H18A H 0.346520 -0.000181 0.665914 0.092 Uiso 1 1 calc R U
H18B H 0.391966 -0.018725 0.725388 0.092 Uiso 1 1 calc R U
H18C H 0.407027 -0.094783 0.665917 0.092 Uiso 1 1 calc R U
C19 C 0.43845(11) 0.6024(3) 0.59635(12) 0.0276(6) Uani 1 1 d . .
C20 C 0.48694(13) 0.6439(3) 0.63790(14) 0.0368(7) Uani 1 1 d . .
H20A H 0.492513 0.601237 0.675355 0.044 Uiso 1 1 calc R U
C21 C 0.52679(14) 0.7455(3) 0.62544(16) 0.0449(8) Uani 1 1 d . .
H21A H 0.559979 0.771161 0.653865 0.054 Uiso 1 1 calc R U
C22 C 0.51843(14) 0.8098(3) 0.57180(15) 0.0449(8) Uani 1 1 d . .
H22A H 0.545730 0.880139 0.563407 0.054 Uiso 1 1 calc R U
C23 C 0.47063(14) 0.7726(3) 0.53026(15) 0.0443(8) Uani 1 1 d . .
H23A H 0.464691 0.817696 0.493454 0.053 Uiso 1 1 calc R U
C24 C 0.43100(13) 0.6685(3) 0.54238(13) 0.0357(7) Uani 1 1 d . .
H24A H 0.398470 0.642383 0.513385 0.043 Uiso 1 1 calc R U

loop_
_atom_site_aniso_label
_atom_site_aniso_U_11
_atom_site_aniso_U_22
_atom_site_aniso_U_33
_atom_site_aniso_U_23
_atom_site_aniso_U_13
_atom_site_aniso_U_12
Fe1 0.01996(19) 0.0197(2) 0.0243(2) -0.00122(17) 0.00115(14) 0.00111(16)
Cl1 0.0243(3) 0.0293(3) 0.0355(3) -0.0022(3) 0.0059(2) -0.0055(2)
Cl2 0.0644(5) 0.0248(3) 0.0429(4) 0.0068(3) 0.0059(3) 0.0081(3)
Si1 0.0166(3) 0.0237(3) 0.0283(4) -0.0039(3) 0.0006(3) 0.0005(3)
N1 0.0207(10) 0.0246(11) 0.0259(11) -0.0057(9) 0.0001(8) -0.0019(9)
N2 0.0196(10) 0.0210(10) 0.0238(11) 0.0010(9) 0.0028(8) -0.0022(8)
N3 0.0390(13) 0.0309(13) 0.0332(13) -0.0001(11) 0.0006(10) 0.0058(11)
C1 0.0179(11) 0.0243(13) 0.0298(14) -0.0036(11) -0.0009(10) -0.0034(10)
C2 0.0283(13) 0.0368(16) 0.0304(15) -0.0015(13) -0.0046(11) 0.0009(12)
C3 0.0397(16) 0.0524(19) 0.0264(14) -0.0019(14) -0.0083(12) 0.0000(14)
C4 0.0388(16) 0.055(2) 0.0270(15) -0.0127(14) 0.0016(12) 0.0005(15)
C5 0.0277(13) 0.0344(15) 0.0278(14) -0.0118(12) 0.0001(11) -0.0043(12)
C6 0.0426(17) 0.0478(18) 0.0359(16) -0.0151(14) 0.0025(13) 0.0115(15)
C7 0.0212(12) 0.0202(12) 0.0267(13) -0.0001(11) 0.0020(10) -0.0022(10)
C8 0.0260(13) 0.0268(14) 0.0314(14) -0.0034(12) 0.0045(11) 0.0050(11)
C9 0.0416(15) 0.0246(13) 0.0220(13) -0.0027(11) 0.0063(11) 0.0018(12)
C10 0.0373(14) 0.0260(13) 0.0201(13) 0.0009(11) -0.0004(11) -0.0036(12)
C11 0.0266(13) 0.0215(12) 0.0234(13) 0.0030(11) -0.0007(10) -0.0047(11)
C12 0.0274(14) 0.0456(17) 0.0293(14) -0.0037(13) -0.0047(11) 0.0022(13)
C13 0.0272(13) 0.0293(14) 0.0289(14) -0.0073(12) -0.0034(11) 0.0031(11)
C14 0.0252(14) 0.0412(17) 0.0502(18) -0.0119(14) -0.0041(12) 0.0069(13)
C15 0.0345(16) 0.050(2) 0.065(2) -0.0153(17) -0.0104(15) 0.0176(15)
C16 0.063(2) 0.0420(19) 0.0454(19) -0.0063(16) -0.0122(16) 0.0285(17)
C17 0.060(2) 0.0321(16) 0.0342(16) -0.0021(13) 0.0013(14) 0.0119(15)
C18 0.091(3) 0.0386(19) 0.055(2) 0.0092(17) 0.009(2) 0.0076(19)
C19 0.0192(12) 0.0275(14) 0.0365(15) -0.0059(12) 0.0053(10) 0.0012(11)
C20 0.0295(14) 0.0342(16) 0.0456(17) -0.0034(14) -0.0035(12) -0.0038(12)
C21 0.0301(16) 0.0379(17) 0.066(2) -0.0124(16) -0.0001(14) -0.0079(13)
C22 0.0316(15) 0.0343(17) 0.071(2) -0.0083(16) 0.0203(15) -0.0074(13)
C23 0.0465(18) 0.0352(17) 0.0532(19) 0.0056(15) 0.0180(15) -0.0039(14)
C24 0.0305(14) 0.0374(16) 0.0393(16) -0.0039(14) 0.0041(12) -0.0030(12)

loop_
_atom_type_symbol
_atom_type_description
_atom_type_scat_dispersion_real
_atom_type_scat_dispersion_imag
_atom_type_scat_source
C C 0.0181 0.0091 'International Tables Vol C Tables 4.2.6.8 and 6.1.1.4'
H H 0.0000 0.0000 'International Tables Vol C Tables 4.2.6.8 and 6.1.1.4'
N N 0.0311 0.0180 'International Tables Vol C Tables 4.2.6.8 and 6.1.1.4'
Si Si 0.2541 0.3302 'International Tables Vol C Tables 4.2.6.8 and 6.1.1.4'
Cl Cl 0.3639 0.7018 'International Tables Vol C Tables 4.2.6.8 and 6.1.1.4'
Fe Fe -1.1336 3.1974 'International Tables Vol C Tables 4.2.6.8 and 6.1.1.4'

loop_
_geom_angle_atom_site_label_1
_geom_angle_atom_site_label_2
_geom_angle_atom_site_label_3
_geom_angle
N2 Fe1 N1 108.88(8)
N2 Fe1 Cl2 111.27(6)
N1 Fe1 Cl2 112.57(6)
N2 Fe1 Cl1 101.96(6)
N1 Fe1 Cl1 95.87(6)
Cl2 Fe1 Cl1 124.58(3)
C19 Si1 C13 111.35(11)
C19 Si1 C7 108.42(11)
C13 Si1 C7 107.62(11)
C19 Si1 C1 106.77(11)
C13 Si1 C1 105.60(12)
C7 Si1 C1 117.09(10)
C5 N1 C1 119.5(2)
C5 N1 Fe1 117.99(16)
C1 N1 Fe1 119.16(16)
C11 N2 C7 118.7(2)
C11 N2 Fe1 119.85(15)
C7 N2 Fe1 121.38(16)
C17 N3 C13 118.6(2)
N1 C1 C2 120.2(2)
N1 C1 Si1 119.90(18)
C2 C1 Si1 119.45(19)
C3 C2 C1 120.4(3)
C3 C2 H2A 119.8
C1 C2 H2A 119.8
C4 C3 C2 118.5(3)
C4 C3 H3A 120.8
C2 C3 H3A 120.8
C3 C4 C5 120.4(3)
C3 C4 H4A 119.8
C5 C4 H4A 119.8
N1 C5 C4 121.0(2)
N1 C5 C6 118.8(2)
C4 C5 C6 120.1(2)
C5 C6 H6A 109.5
C5 C6 H6B 109.5
H6A C6 H6B 109.5
C5 C6 H6C 109.5
H6A C6 H6C 109.5
H6B C6 H6C 109.5
N2 C7 C8 120.7(2)
N2 C7 Si1 122.11(17)
C8 C7 Si1 117.09(18)
C7 C8 C9 120.7(2)
C7 C8 H8A 119.7
C9 C8 H8A 119.7
C10 C9 C8 118.4(2)
C10 C9 H9A 120.8
C8 C9 H9A 120.8
C9 C10 C11 119.8(2)
C9 C10 H10A 120.1
C11 C10 H10A 120.1
N2 C11 C10 121.6(2)
N2 C11 C12 118.0(2)
C10 C11 C12 120.4(2)
C11 C12 H12A 109.5
C11 C12 H12B 109.5
H12A C12 H12B 109.5
C11 C12 H12C 109.5
H12A C12 H12C 109.5
H12B C12 H12C 109.5
N3 C13 C14 121.8(3)
N3 C13 Si1 113.57(18)
C14 C13 Si1 124.5(2)
C13 C14 C15 119.5(3)
C13 C14 H14A 120.3
C15 C14 H14A 120.3
C16 C15 C14 118.3(3)
C16 C15 H15A 120.8
C14 C15 H15A 120.8
C15 C16 C17 120.5(3)
C15 C16 H16A 119.8
C17 C16 H16A 119.8
N3 C17 C16 121.1(3)
N3 C17 C18 116.7(3)
C16 C17 C18 122.2(3)
C17 C18 H18A 109.5
C17 C18 H18B 109.5
H18A C18 H18B 109.5
C17 C18 H18C 109.5
H18A C18 H18C 109.5
H18B C18 H18C 109.5
C24 C19 C20 117.8(2)
C24 C19 Si1 123.0(2)
C20 C19 Si1 119.2(2)
C21 C20 C19 121.2(3)
C21 C20 H20A 119.4
C19 C20 H20A 119.4
C22 C21 C20 120.0(3)
C22 C21 H21A 120.0
C20 C21 H21A 120.0
C21 C22 C23 120.3(3)
C21 C22 H22A 119.9
C23 C22 H22A 119.9
C22 C23 C24 119.8(3)
C22 C23 H23A 120.1
C24 C23 H23A 120.1
C19 C24 C23 120.9(3)
C19 C24 H24A 119.6
C23 C24 H24A 119.6

loop_
_geom_bond_atom_site_label_1
_geom_bond_atom_site_label_2
_geom_bond_distance
Fe1 N2 2.106(2)
Fe1 N1 2.118(2)
Fe1 Cl2 2.2486(8)
Fe1 Cl1 2.2885(7)
Si1 C19 1.866(3)
Si1 C13 1.874(3)
Si1 C7 1.880(2)
Si1 C1 1.884(3)
N1 C5 1.348(3)
N1 C1 1.365(3)
N2 C11 1.350(3)
N2 C7 1.371(3)
N3 C17 1.341(4)
N3 C13 1.360(3)
C1 C2 1.389(3)
C2 C3 1.378(4)
C2 H2A 0.9500
C3 C4 1.371(4)
C3 H3A 0.9500
C4 C5 1.383(4)
C4 H4A 0.9500
C5 C6 1.498(4)
C6 H6A 0.9800
C6 H6B 0.9800
C6 H6C 0.9800
C7 C8 1.380(3)
C8 C9 1.381(4)
C8 H8A 0.9500
C9 C10 1.375(4)
C9 H9A 0.9500
C10 C11 1.393(4)
C10 H10A 0.9500
C11 C12 1.499(3)
C12 H12A 0.9800
C12 H12B 0.9800
C12 H12C 0.9800
C13 C14 1.384(4)
C14 C15 1.386(4)
C14 H14A 0.9500
C15 C16 1.366(5)
C15 H15A 0.9500
C16 C17 1.398(5)
C16 H16A 0.9500
C17 C18 1.508(5)
C18 H18A 0.9800
C18 H18B 0.9800
C18 H18C 0.9800
C19 C24 1.391(4)
C19 C20 1.401(4)
C20 C21 1.380(4)
C20 H20A 0.9500
C21 C22 1.377(5)
C21 H21A 0.9500
C22 C23 1.378(4)
C22 H22A 0.9500
C23 C24 1.395(4)
C23 H23A 0.9500
C24 H24A 0.9500

loop_
_geom_torsion_atom_site_label_1
_geom_torsion_atom_site_label_2
_geom_torsion_atom_site_label_3
_geom_torsion_atom_site_label_4
_geom_torsion
C5 N1 C1 C2 2.9(3)
Fe1 N1 C1 C2 -155.92(19)
C5 N1 C1 Si1 -169.10(18)
Fe1 N1 C1 Si1 32.0(2)
C19 Si1 C1 N1 78.8(2)
C13 Si1 C1 N1 -162.61(18)
C7 Si1 C1 N1 -42.9(2)
C19 Si1 C1 C2 -93.3(2)
C13 Si1 C1 C2 25.3(2)
C7 Si1 C1 C2 145.0(2)
N1 C1 C2 C3 -0.7(4)
Si1 C1 C2 C3 171.3(2)
C1 C2 C3 C4 -2.1(4)
C2 C3 C4 C5 2.8(4)
C1 N1 C5 C4 -2.3(4)
Fe1 N1 C5 C4 156.8(2)
C1 N1 C5 C6 177.9(2)
Fe1 N1 C5 C6 -23.0(3)
C3 C4 C5 N1 -0.6(4)
C3 C4 C5 C6 179.2(3)
C11 N2 C7 C8 0.0(3)
Fe1 N2 C7 C8 177.59(18)
C11 N2 C7 Si1 176.77(17)
Fe1 N2 C7 Si1 -5.6(3)
C19 Si1 C7 N2 -93.7(2)
C13 Si1 C7 N2 145.71(19)
C1 Si1 C7 N2 27.1(2)
C19 Si1 C7 C8 83.2(2)
C13 Si1 C7 C8 -37.4(2)
C1 Si1 C7 C8 -156.02(19)
N2 C7 C8 C9 -0.7(4)
Si1 C7 C8 C9 -177.7(2)
C7 C8 C9 C10 0.6(4)
C8 C9 C10 C11 0.1(4)
C7 N2 C11 C10 0.8(3)
Fe1 N2 C11 C10 -176.84(18)
C7 N2 C11 C12 -179.3(2)
Fe1 N2 C11 C12 3.0(3)
C9 C10 C11 N2 -0.9(4)
C9 C10 C11 C12 179.3(2)
C17 N3 C13 C14 2.0(4)
C17 N3 C13 Si1 -175.5(2)
C19 Si1 C13 N3 176.71(18)
C7 Si1 C13 N3 -64.6(2)
C1 Si1 C13 N3 61.2(2)
C19 Si1 C13 C14 -0.8(3)
C7 Si1 C13 C14 117.9(2)
C1 Si1 C13 C14 -116.3(2)
N3 C13 C14 C15 -2.6(4)
Si1 C13 C14 C15 174.7(2)
C13 C14 C15 C16 0.7(5)
C14 C15 C16 C17 1.5(5)
C13 N3 C17 C16 0.3(4)
C13 N3 C17 C18 -179.4(3)
C15 C16 C17 N3 -2.1(5)
C15 C16 C17 C18 177.6(3)
C13 Si1 C19 C24 120.2(2)
C7 Si1 C19 C24 2.0(2)
C1 Si1 C19 C24 -125.0(2)
C13 Si1 C19 C20 -59.7(2)
C7 Si1 C19 C20 -177.9(2)
C1 Si1 C19 C20 55.1(2)
C24 C19 C20 C21 -1.1(4)
Si1 C19 C20 C21 178.9(2)
C19 C20 C21 C22 1.3(4)
C20 C21 C22 C23 -0.4(5)
C21 C22 C23 C24 -0.7(4)
C20 C19 C24 C23 0.0(4)
Si1 C19 C24 C23 -180.0(2)
C22 C23 C24 C19 0.9(4)
